data_7240975
loop_
_publ_author_name
'Liu, Yan'
'Li, Aisen'
'Ma, Zhimin'
'Xu, Weiqing'
'Ma, Zhiyong'
'Jia, Xinru'

_publ_section_title
;
 Multicolored fluorescence variation of a new carbazole-based AIEE
 molecule by external stimuli.
;
_journal_issue 34
_journal_name_full 'Physical chemistry chemical physics : PCCP'
_journal_page_first 19195
_journal_page_last 19201
_journal_paper_doi 10.1039/d0cp02783a
_journal_volume 22
_journal_year 2020
_chemical_formula_moiety 'C23 H15 N3'
_chemical_formula_sum 'C23 H15 N3'
_chemical_formula_weight 333.38
_space_group_crystal_system monoclinic
_space_group_IT_number 14
_space_group_name_Hall '-P 2ybc'
_space_group_name_H-M_alt 'P 1 21/c 1'
_atom_sites_solution_hydrogens geom
_atom_sites_solution_primary dual
_audit_creation_date 2019-09-24
_audit_creation_method
;
Olex2 1.2
(compiled 2018.05.29 svn.r3508 for OlexSys, GUI svn.r5506)
;
_audit_update_record
;
2020-03-04 deposited with the CCDC.	2020-08-03 downloaded from the CCDC.
;
_cell_angle_alpha 90
_cell_angle_beta 99.621(2)
_cell_angle_gamma 90
_cell_formula_units_Z 4
_cell_length_a 8.4001(4)
_cell_length_b 27.6987(14)
_cell_length_c 7.4900(4)
_cell_measurement_reflns_used 8556
_cell_measurement_temperature 283(2)
_cell_measurement_theta_max 27.43
_cell_measurement_theta_min 2.94
_cell_volume 1718.20(15)
_computing_cell_refinement 'SAINT V8.38A (?, 2016)'
_computing_data_reduction 'SAINT V8.38A (?, 2016)'
_computing_molecular_graphics 'Olex2 (Dolomanov et al., 2009)'
_computing_publication_material 'Olex2 (Dolomanov et al., 2009)'
_computing_structure_refinement 'ShelXL (Sheldrick, 2015)'
_computing_structure_solution 'ShelXT (Sheldrick, 2015)'
_diffrn_ambient_temperature 283.0
_diffrn_measured_fraction_theta_full 0.997
_diffrn_measured_fraction_theta_max 0.997
_diffrn_measurement_device_type 'CCD area detector'
_diffrn_measurement_method 'phi and omega scans'
_diffrn_radiation_monochromator graphite
_diffrn_radiation_type MoK\a
_diffrn_radiation_wavelength 0.71073
_diffrn_reflns_av_R_equivalents 0.0543
_diffrn_reflns_av_unetI/netI 0.0307
_diffrn_reflns_Laue_measured_fraction_full 0.997
_diffrn_reflns_Laue_measured_fraction_max 0.997
_diffrn_reflns_limit_h_max 9
_diffrn_reflns_limit_h_min -10
_diffrn_reflns_limit_k_max 35
_diffrn_reflns_limit_k_min -35
_diffrn_reflns_limit_l_max 9
_diffrn_reflns_limit_l_min -9
_diffrn_reflns_number 27768
_diffrn_reflns_point_group_measured_fraction_full 0.997
_diffrn_reflns_point_group_measured_fraction_max 0.997
_diffrn_reflns_theta_full 25.242
_diffrn_reflns_theta_max 27.529
_diffrn_reflns_theta_min 2.942
_exptl_absorpt_coefficient_mu 0.077
_exptl_absorpt_correction_type none
_exptl_crystal_density_diffrn 1.289
_exptl_crystal_description BLOCK
_exptl_crystal_F_000 696
_refine_diff_density_max 0.215
_refine_diff_density_min -0.152
_refine_diff_density_rms 0.039
_refine_ls_extinction_coef 0.030(4)
_refine_ls_extinction_expression Fc^*^=kFc[1+0.001xFc^2^\l^3^/sin(2\q)]^-1/4^
_refine_ls_extinction_method 'SHELXL-2014/7 (Sheldrick 2014'
_refine_ls_goodness_of_fit_ref 1.065
_refine_ls_hydrogen_treatment constr
_refine_ls_matrix_type full
_refine_ls_number_parameters 237
_refine_ls_number_reflns 3947
_refine_ls_number_restraints 0
_refine_ls_restrained_S_all 1.065
_refine_ls_R_factor_all 0.0851
_refine_ls_R_factor_gt 0.0500
_refine_ls_shift/su_max 0.000
_refine_ls_shift/su_mean 0.000
_refine_ls_structure_factor_coef Fsqd
_refine_ls_weighting_details 'w=1/[\s^2^(Fo^2^)+(0.0664P)^2^+0.4994P] where P=(Fo^2^+2Fc^2^)/3'
_refine_ls_weighting_scheme calc
_refine_ls_wR_factor_gt 0.1240
_refine_ls_wR_factor_ref 0.1580
_reflns_Friedel_coverage 0.000
_reflns_number_gt 2657
_reflns_number_total 3947
_reflns_threshold_expression 'I > 2\s(I)'
_cod_data_source_file d0cp02783a2.cif
_cod_data_source_block 1
_cod_depositor_comments 'Adding full bibliography for 7240975.cif.'
_cod_database_code 7240975
_shelx_shelxl_version_number 2014/7
_shelx_space_group_comment
;
The symmetry employed for this shelxl refinement is uniquely defined
by the following loop, which should always be used as a source of
symmetry information in preference to the above space-group names.
They are only intended as comments.
;
_olex2_refinement_description
;
1. Fixed Uiso
 At 1.2 times of:
  All C(H) groups
 At 1.5 times of:
  All C(H,H,H) groups
2.a Aromatic/amide H refined with riding coordinates:
 C002(H002), C003(H003), C004(H004), C007(H007), C00B(H00B), C00G(H00G),
 C00I(H00I), C00M(H00M), C00N(H00N), C00O(H00O), C00P(H00P), C00Q(H00Q)
2.b Idealised Me refined as rotating group:
 C00K(H00A,H00C,H00D)
;
_olex2_submission_special_instructions 'No special instructions were received'

loop_
_space_group_symop_operation_xyz
'x, y, z'
'-x, y+1/2, -z+1/2'
'-x, -y, -z'
'x, -y-1/2, z-1/2'

loop_
_atom_site_label
_atom_site_type_symbol
_atom_site_fract_x
_atom_site_fract_y
_atom_site_fract_z
_atom_site_U_iso_or_equiv
_atom_site_adp_type
_atom_site_occupancy
_atom_site_site_symmetry_order
_atom_site_calc_flag
_atom_site_refinement_flags_posn
_atom_site_refinement_flags_adp
_atom_site_refinement_flags_occupancy
_atom_site_disorder_assembly
_atom_site_disorder_group
N001 N 0.38525(16) 0.58643(5) 0.2469(2) 0.0462(4) Uani 1 1 d . . . . .
C002 C 0.3651(2) 0.49990(6) 0.2967(2) 0.0454(4) Uani 1 1 d . . . . .
H002 H 0.2635 0.5043 0.3280 0.054 Uiso 1 1 calc R . . . .
C003 C 0.4294(2) 0.45429(7) 0.2958(2) 0.0469(4) Uani 1 1 d . . . . .
H003 H 0.3676 0.4280 0.3200 0.056 Uiso 1 1 calc R . . . .
C004 C 0.6722(2) 0.48683(6) 0.2187(2) 0.0469(4) Uani 1 1 d . . . . .
H004 H 0.7773 0.4829 0.1970 0.056 Uiso 1 1 calc R . . . .
C005 C 0.5856(2) 0.44642(6) 0.2594(2) 0.0451(4) Uani 1 1 d . . . . .
C006 C 0.4518(2) 0.53958(6) 0.2509(2) 0.0436(4) Uani 1 1 d . . . . .
C007 C 0.6056(2) 0.53225(7) 0.2099(2) 0.0467(4) Uani 1 1 d . . . . .
H007 H 0.6637 0.5583 0.1763 0.056 Uiso 1 1 calc R . . . .
C008 C 0.4667(2) 0.62917(6) 0.3091(2) 0.0470(4) Uani 1 1 d . . . . .
C009 C 0.2227(2) 0.59832(7) 0.1835(2) 0.0473(4) Uani 1 1 d . . . . .
N00A N 1.0361(2) 0.44352(7) 0.4616(3) 0.0801(6) Uani 1 1 d . . . . .
C00B C 0.0967(2) 0.56944(8) 0.0981(3) 0.0533(5) Uani 1 1 d . . . . .
H00B H 0.1108 0.5366 0.0812 0.064 Uiso 1 1 calc R . . . .
C00C C 0.6508(2) 0.39709(6) 0.2616(2) 0.0473(4) Uani 1 1 d . . . . .
C00D C 0.2009(2) 0.64786(7) 0.2085(3) 0.0524(5) Uani 1 1 d . . . . .
C00E C 0.8075(2) 0.38614(7) 0.3243(3) 0.0509(4) Uani 1 1 d . . . . .
C00F C 0.9307(2) 0.41949(7) 0.4013(3) 0.0568(5) Uani 1 1 d . . . . .
C00G C 0.6286(2) 0.63697(7) 0.3828(3) 0.0553(5) Uani 1 1 d . . . . .
H00G H 0.7029 0.6118 0.3959 0.066 Uiso 1 1 calc R . . . .
C00H C 0.3555(2) 0.66746(7) 0.2900(3) 0.0527(5) Uani 1 1 d . . . . .
C00I C -0.0500(2) 0.59171(9) 0.0396(3) 0.0628(6) Uani 1 1 d . . . . .
H00I H -0.1355 0.5734 -0.0199 0.075 Uiso 1 1 calc R . . . .
C00J C 0.8654(3) 0.33741(8) 0.3217(3) 0.0624(5) Uani 1 1 d . . . . .
C00K C 0.5375(2) 0.35728(7) 0.1889(3) 0.0612(5) Uani 1 1 d . . . . .
H00A H 0.4674 0.3501 0.2743 0.092 Uiso 1 1 calc GR . . . .
H00C H 0.5985 0.3290 0.1697 0.092 Uiso 1 1 calc GR . . . .
H00D H 0.4742 0.3672 0.0762 0.092 Uiso 1 1 calc GR . . . .
N00L N 0.9132(3) 0.29877(7) 0.3227(4) 0.0894(7) Uani 1 1 d . . . . .
C00M C 0.6744(3) 0.68330(8) 0.4354(3) 0.0678(6) Uani 1 1 d . . . . .
H00M H 0.7818 0.6893 0.4839 0.081 Uiso 1 1 calc R . . . .
C00N C -0.0732(3) 0.64035(9) 0.0670(3) 0.0734(7) Uani 1 1 d . . . . .
H00N H -0.1742 0.6540 0.0278 0.088 Uiso 1 1 calc R . . . .
C00O C 0.0510(3) 0.66894(9) 0.1515(3) 0.0687(6) Uani 1 1 d . . . . .
H00O H 0.0349 0.7017 0.1701 0.082 Uiso 1 1 calc R . . . .
C00P C 0.4055(3) 0.71362(8) 0.3461(4) 0.0710(6) Uani 1 1 d . . . . .
H00P H 0.3320 0.7390 0.3349 0.085 Uiso 1 1 calc R . . . .
C00Q C 0.5649(3) 0.72132(8) 0.4183(4) 0.0780(7) Uani 1 1 d . . . . .
H00Q H 0.5997 0.7521 0.4559 0.094 Uiso 1 1 calc R . . . .

loop_
_atom_site_aniso_label
_atom_site_aniso_U_11
_atom_site_aniso_U_22
_atom_site_aniso_U_33
_atom_site_aniso_U_23
_atom_site_aniso_U_13
_atom_site_aniso_U_12
N001 0.0349(7) 0.0480(8) 0.0535(9) 0.0003(6) 0.0013(6) -0.0012(6)
C002 0.0360(9) 0.0555(10) 0.0438(9) 0.0009(7) 0.0044(7) -0.0048(7)
C003 0.0411(9) 0.0514(10) 0.0463(9) 0.0035(7) 0.0016(7) -0.0076(7)
C004 0.0399(9) 0.0533(10) 0.0479(9) 0.0024(8) 0.0085(7) -0.0010(8)
C005 0.0423(9) 0.0497(10) 0.0411(9) -0.0008(7) 0.0009(7) -0.0023(7)
C006 0.0397(9) 0.0479(9) 0.0416(9) 0.0011(7) 0.0025(7) -0.0020(7)
C007 0.0419(9) 0.0509(10) 0.0479(10) 0.0043(7) 0.0092(7) -0.0041(8)
C008 0.0406(9) 0.0476(10) 0.0514(10) 0.0037(8) 0.0031(7) -0.0031(7)
C009 0.0367(9) 0.0584(11) 0.0463(9) 0.0035(8) 0.0049(7) -0.0007(8)
N00A 0.0548(11) 0.0708(12) 0.1066(16) -0.0070(11) -0.0097(10) -0.0082(9)
C00B 0.0408(9) 0.0659(12) 0.0521(10) -0.0040(8) 0.0046(8) -0.0051(8)
C00C 0.0452(10) 0.0498(10) 0.0454(9) 0.0004(7) 0.0032(7) -0.0038(8)
C00D 0.0406(10) 0.0553(11) 0.0597(11) 0.0053(8) 0.0034(8) 0.0006(8)
C00E 0.0459(10) 0.0486(10) 0.0559(10) -0.0009(8) 0.0022(8) -0.0037(8)
C00F 0.0469(11) 0.0536(11) 0.0665(12) -0.0002(9) -0.0001(9) 0.0002(9)
C00G 0.0417(10) 0.0563(11) 0.0646(12) 0.0055(9) -0.0012(8) -0.0033(8)
C00H 0.0437(10) 0.0503(10) 0.0615(11) 0.0071(8) 0.0015(8) -0.0006(8)
C00I 0.0390(10) 0.0833(15) 0.0634(12) -0.0004(11) 0.0010(8) -0.0055(10)
C00J 0.0501(11) 0.0554(12) 0.0779(14) -0.0013(10) -0.0003(10) -0.0011(9)
C00K 0.0537(11) 0.0556(12) 0.0702(13) -0.0072(10) -0.0017(9) -0.0086(9)
N00L 0.0703(13) 0.0596(12) 0.131(2) -0.0059(12) -0.0045(13) 0.0070(10)
C00M 0.0506(12) 0.0608(13) 0.0861(15) 0.0041(11) -0.0052(10) -0.0132(10)
C00N 0.0404(11) 0.0848(16) 0.0902(16) 0.0090(13) -0.0026(10) 0.0072(10)
C00O 0.0468(11) 0.0677(14) 0.0876(16) 0.0077(11) -0.0002(10) 0.0089(10)
C00P 0.0571(13) 0.0487(11) 0.1019(18) 0.0066(11) -0.0019(11) 0.0017(10)
C00Q 0.0641(14) 0.0530(12) 0.110(2) 0.0011(12) -0.0055(13) -0.0097(11)

loop_
_atom_type_symbol
_atom_type_description
_atom_type_scat_dispersion_real
_atom_type_scat_dispersion_imag
_atom_type_scat_source
C C 0.0033 0.0016 'International Tables Vol C Tables 4.2.6.8 and 6.1.1.4'
H H 0.0000 0.0000 'International Tables Vol C Tables 4.2.6.8 and 6.1.1.4'
N N 0.0061 0.0033 'International Tables Vol C Tables 4.2.6.8 and 6.1.1.4'

loop_
_geom_angle_atom_site_label_1
_geom_angle_atom_site_label_2
_geom_angle_atom_site_label_3
_geom_angle
_geom_angle_site_symmetry_1
_geom_angle_site_symmetry_3
_geom_angle_publ_flag
C008 N001 C006 126.71(14) . . ?
C008 N001 C009 107.79(14) . . ?
C009 N001 C006 125.48(14) . . ?
C003 C002 C006 120.18(16) . . ?
C002 C003 C005 121.68(16) . . ?
C007 C004 C005 121.42(17) . . ?
C003 C005 C00C 120.11(16) . . ?
C004 C005 C003 117.20(16) . . ?
C004 C005 C00C 122.68(16) . . ?
C002 C006 N001 120.64(15) . . ?
C007 C006 N001 120.56(16) . . ?
C007 C006 C002 118.80(16) . . ?
C004 C007 C006 120.58(16) . . ?
C00G C008 N001 130.43(17) . . ?
C00G C008 C00H 120.71(17) . . ?
C00H C008 N001 108.85(15) . . ?
C00B C009 N001 129.78(18) . . ?
C00B C009 C00D 121.16(17) . . ?
C00D C009 N001 108.96(15) . . ?
C00I C00B C009 117.2(2) . . ?
C005 C00C C00K 117.83(16) . . ?
C00E C00C C005 123.35(16) . . ?
C00E C00C C00K 118.82(17) . . ?
C009 C00D C00H 107.22(16) . . ?
C00O C00D C009 120.18(18) . . ?
C00O C00D C00H 132.6(2) . . ?
C00C C00E C00F 126.05(18) . . ?
C00C C00E C00J 121.10(17) . . ?
C00F C00E C00J 112.84(17) . . ?
N00A C00F C00E 175.2(2) . . ?
C00M C00G C008 117.62(19) . . ?
C008 C00H C00D 107.15(16) . . ?
C00P C00H C008 120.12(18) . . ?
C00P C00H C00D 132.73(19) . . ?
C00N C00I C00B 121.93(19) . . ?
N00L C00J C00E 178.7(2) . . ?
C00G C00M C00Q 122.1(2) . . ?
C00O C00N C00I 120.9(2) . . ?
C00N C00O C00D 118.5(2) . . ?
C00Q C00P C00H 119.2(2) . . ?
C00P C00Q C00M 120.3(2) . . ?

loop_
_geom_bond_atom_site_label_1
_geom_bond_atom_site_label_2
_geom_bond_distance
_geom_bond_site_symmetry_2
_geom_bond_publ_flag
N001 C006 1.411(2) . ?
N001 C008 1.407(2) . ?
N001 C009 1.408(2) . ?
C002 C003 1.374(2) . ?
C002 C006 1.393(2) . ?
C003 C005 1.401(3) . ?
C004 C005 1.396(2) . ?
C004 C007 1.374(2) . ?
C005 C00C 1.471(2) . ?
C006 C007 1.392(2) . ?
C008 C00G 1.397(3) . ?
C008 C00H 1.405(3) . ?
C009 C00B 1.394(2) . ?
C009 C00D 1.401(3) . ?
N00A C00F 1.140(2) . ?
C00B C00I 1.382(3) . ?
C00C C00E 1.356(2) . ?
C00C C00K 1.498(2) . ?
C00D C00H 1.445(3) . ?
C00D C00O 1.389(3) . ?
C00E C00F 1.434(3) . ?
C00E C00J 1.436(3) . ?
C00G C00M 1.378(3) . ?
C00H C00P 1.389(3) . ?
C00I C00N 1.382(3) . ?
C00J N00L 1.143(3) . ?
C00M C00Q 1.390(3) . ?
C00N C00O 1.377(3) . ?
C00P C00Q 1.375(3) . ?
